data_1555551
loop_
_publ_author_name
'Halskov, Kim S\/oholm'
'N&#x00E6;sborg, Line'
'Tur, Fernando'
'J\/orgensen, Karl Anker'

_publ_section_title
;
 Asymmetric [3 + 2] Cycloaddition of Vinylcyclopropanes and
 \a,\b-Unsaturated Aldehydes by Synergistic Palladium and Organocatalysis.
;
_journal_issue 9
_journal_name_full 'Organic letters'
_journal_page_first 2220
_journal_page_last 2223
_journal_paper_doi 10.1021/acs.orglett.6b00852
_journal_volume 18
_journal_year 2016
_chemical_formula_moiety 'C16 H18 N2 O2'
_chemical_formula_sum 'C16 H18 N2 O2'
_chemical_formula_weight 270.33
_space_group_crystal_system monoclinic
_space_group_IT_number 4
_space_group_name_Hall 'P 2yb'
_space_group_name_H-M_alt 'P 1 21 1'
_symmetry_Int_Tables_number 4
_audit_creation_date 2016-03-09
_audit_creation_method
;
Olex2 1.2
(compiled 2015.09.30 svn.r3233 for OlexSys, GUI svn.r5103)
;
_cell_angle_alpha 90
_cell_angle_beta 102.552(2)
_cell_angle_gamma 90
_cell_formula_units_Z 4
_cell_length_a 8.94706(18)
_cell_length_b 11.2291(3)
_cell_length_c 14.9983(3)
_cell_measurement_reflns_used 5223
_cell_measurement_temperature 100.01(10)
_cell_measurement_theta_max 27.9980
_cell_measurement_theta_min 2.4230
_cell_volume 1470.83(6)
_computing_cell_refinement 'CrysAlisPro 1.171.38.41 (Rigaku OD, 2015)'
_computing_data_collection 'CrysAlisPro 1.171.38.41 (Rigaku OD, 2015)'
_computing_data_reduction 'CrysAlisPro 1.171.38.41 (Rigaku OD, 2015)'
_computing_molecular_graphics 'Olex2 (Dolomanov et al., 2009)'
_computing_publication_material 'Olex2 (Dolomanov et al., 2009)'
_computing_structure_refinement 'olex2.refine (Bourhis et al., 2015)'
_computing_structure_solution 'ShelXT (Sheldrick, 2015)'
_diffrn_ambient_environment N~2~
_diffrn_ambient_temperature 100.01(10)
_diffrn_detector 'CCD plate'
_diffrn_detector_area_resol_mean 10.3590
_diffrn_detector_type Atlas
_diffrn_measured_fraction_theta_full 0.9931
_diffrn_measured_fraction_theta_max 0.8824
_diffrn_measurement_details
;
List of Runs (angles in degrees, time in seconds):

  # Type    Start    End  Width  t~exp~   \w     \q     \k     \f   Frames
--------------------------------------------------------------------------
  1  \w    -81.00 -34.00   1.00   60.00    --   18.69 178.00  60.00   47
  2  \w    -82.00 -35.00   1.00   60.00    --   18.69-178.00 -90.00   47
  3  \w    -28.00 109.00   1.00   60.00    --   18.69  38.00 -60.00  137
  4  \w    -23.00 111.00   1.00   60.00    --   18.69  57.00  30.00  134
  5  \w    -20.00  69.00   1.00   60.00    --   18.69 -99.00 -30.00   89
  6  \w    -28.00   9.00   1.00   60.00    --   18.69  38.00-180.00   37
  7  \w   -119.00 -34.00   1.00   60.00    --  -19.62 178.00  30.00   85
;
_diffrn_measurement_device 'four-circle diffractometer'
_diffrn_measurement_device_type 'SuperNova, Single source at offset, Atlas'
_diffrn_measurement_method '\w scans'
_diffrn_orient_matrix_type 'CrysAlisPro convention (1999,Acta A55,543-557)'
_diffrn_orient_matrix_UB_11 0.0505777000
_diffrn_orient_matrix_UB_12 -0.0480624000
_diffrn_orient_matrix_UB_13 -0.0020843000
_diffrn_orient_matrix_UB_21 0.0635359000
_diffrn_orient_matrix_UB_22 0.0381466000
_diffrn_orient_matrix_UB_23 0.0155384000
_diffrn_orient_matrix_UB_31 -0.0005693000
_diffrn_orient_matrix_UB_32 -0.0151093000
_diffrn_orient_matrix_UB_33 0.0458286000
_diffrn_radiation_monochromator mirror
_diffrn_radiation_probe x-ray
_diffrn_radiation_type 'Mo K\a'
_diffrn_radiation_wavelength 0.71073
_diffrn_reflns_av_R_equivalents 0.0401
_diffrn_reflns_av_unetI/netI 0.0566
_diffrn_reflns_limit_h_max 11
_diffrn_reflns_limit_h_min -11
_diffrn_reflns_limit_k_max 15
_diffrn_reflns_limit_k_min -14
_diffrn_reflns_limit_l_max 19
_diffrn_reflns_limit_l_min -19
_diffrn_reflns_number 16869
_diffrn_reflns_theta_full 26.0000
_diffrn_reflns_theta_max 28.74
_diffrn_reflns_theta_min 2.29
_diffrn_source 'micro-focus sealed X-ray tube'
_diffrn_source_type 'SuperNova (Mo) X-ray Source'
_exptl_absorpt_coefficient_mu 0.081
_exptl_absorpt_correction_T_max 1.00000
_exptl_absorpt_correction_T_min 0.65960
_exptl_absorpt_correction_type multi-scan
_exptl_absorpt_process_details
;
CrysAlisPro 1.171.38.41 (Rigaku Oxford Diffraction, 2015)
Empirical absorption correction using spherical harmonics,
 implemented in SCALE3 ABSPACK scaling algorithm.
;
_exptl_crystal_colour 'clear light colourless'
_exptl_crystal_colour_lustre clear
_exptl_crystal_colour_modifier light
_exptl_crystal_colour_primary colourless
_exptl_crystal_density_diffrn 1.2207
_exptl_crystal_description block
_exptl_crystal_F_000 576.2642
_exptl_crystal_size_max 0.2
_exptl_crystal_size_mid 0.1
_exptl_crystal_size_min 0.065
_refine_diff_density_max 0.2422
_refine_diff_density_min -0.2448
_refine_diff_density_rms 0.0556
_refine_ls_abs_structure_details 'Flack, H. D. (1983). Acta Cryst. A39, 876-881.'
_refine_ls_abs_structure_Flack -0.9(6)
_refine_ls_d_res_high 0.7390
_refine_ls_d_res_low 8.9099
_refine_ls_goodness_of_fit_ref 1.0567
_refine_ls_hydrogen_treatment mixed
_refine_ls_matrix_type full
_refine_ls_number_constraints 58
_refine_ls_number_parameters 378
_refine_ls_number_reflns 6730
_refine_ls_number_restraints 0
_refine_ls_restrained_S_all 1.0567
_refine_ls_R_factor_all 0.0670
_refine_ls_R_factor_gt 0.0514
_refine_ls_shift/su_max 0.0004
_refine_ls_shift/su_mean 0.0000
_refine_ls_structure_factor_coef Fsqd
_refine_ls_weighting_details 'w=1/[\s^2^(Fo^2^)+(0.0498P)^2^+0.0850P] where P=(Fo^2^+2Fc^2^)/3'
_refine_ls_weighting_scheme calc
_refine_ls_wR_factor_gt 0.1077
_refine_ls_wR_factor_ref 0.1176
_reflns_Friedel_coverage 0.838
_reflns_limit_h_max 11
_reflns_limit_h_min -11
_reflns_limit_k_max 15
_reflns_limit_k_min -14
_reflns_limit_l_max 19
_reflns_limit_l_min -19
_reflns_number_gt 5544
_reflns_number_total 6730
_reflns_threshold_expression I>=2u(I)
_cod_data_source_file ol6b00852_si_002.cif
_cod_data_source_block 2016_03_03_notwinB
_cod_original_cell_volume 1470.82(6)
_cod_original_sg_symbol_Hall ' P 2yb'
_cod_database_code 1555551
_chemical_oxdiff_formula C16H18N2O2
_reflns_odcompleteness_completeness 99.97
_reflns_odcompleteness_iscentric 1
_reflns_odcompleteness_theta 26.32
_olex2_refinement_description
;
1. Fixed Uiso
 At 1.2 times of:
  All C(H) groups, All C(H,H) groups, All N(H,H) groups
 At 1.5 times of:
  All O(H) groups
2.a Ternary CH refined with riding coordinates:
 C00C(H00h), C00F(H00i), C00G(H00G), C00J(H00J), C00K(H00K), C00M(H00M)
2.b Secondary CH2 refined with riding coordinates:
 C00R(H00c,H00d), C00W(H00l,H00r), C00Z(H00w,H00z), C010(H01a,H01b)
2.c Aromatic/amide H refined with riding coordinates:
 C00N(H00N), C00O(H00O), C00P(H00P), C00Q(H00Q), C00S(H00S), C00T(H00T),
 C00U(H00U), C00V(H00V), C00X(H00X), C00Y(H00Y), C011(H011), C012(H012)
2.d X=CH2 refined with riding coordinates:
 N005(H00a,H00b), N008(H00e,H00f)
2.e Idealised tetrahedral OH refined as rotating group:
 O002(H002), O003(H003)
;
_olex2_submission_special_instructions 'No special instructions were received'
_oxdiff_exptl_absorpt_empirical_details
;
Empirical correction (ABSPACK) includes:
- Absorption correction using spherical harmonics
- Frame scaling
;
_oxdiff_exptl_absorpt_empirical_full_max 1.519
_oxdiff_exptl_absorpt_empirical_full_min 0.745

loop_
_space_group_symop_id
_space_group_symop_operation_xyz
1 x,y,z
2 -x,y+1/2,-z

loop_
_atom_site_label
_atom_site_type_symbol
_atom_site_fract_x
_atom_site_fract_y
_atom_site_fract_z
_atom_site_U_iso_or_equiv
_atom_site_adp_type
_atom_site_occupancy
_atom_site_refinement_flags_posn
O001 O 0.73814(15) 0.44127(12) 0.46112(10) 0.0275(3) Uani 1.000000 .
O002 O 1.32761(16) 0.73426(13) 0.46939(11) 0.0286(3) Uani 1.000000 .
H002 H 1.331(2) 0.8032(6) 0.4878(14) 0.0430(5) Uiso 1.000000 GR
O003 O 0.80787(16) 0.45465(15) -0.03936(10) 0.0305(4) Uani 1.000000 .
H003 H 0.834(2) 0.5082(13) -0.0021(9) 0.0457(5) Uiso 1.000000 GR
O004 O 0.21660(16) 0.15281(14) -0.06612(11) 0.0320(4) Uani 1.000000 .
N005 N 0.54806(18) 0.56265(16) 0.47989(12) 0.0279(4) Uani 1.000000 .
H00a H 0.48736(18) 0.50412(16) 0.48291(12) 0.0335(5) Uiso 1.000000 R
H00b H 0.51772(18) 0.63462(16) 0.48450(12) 0.0335(5) Uiso 1.000000 R
N006 N 0.6798(2) 0.84899(17) 0.50178(13) 0.0310(4) Uani 1.000000 .
N007 N 0.1713(2) 0.54960(18) 0.01780(13) 0.0314(4) Uani 1.000000 .
N008 N 0.02160(18) 0.27103(17) -0.05014(12) 0.0288(4) Uani 1.000000 .
H00e H -0.04079(18) 0.21213(17) -0.05344(12) 0.0345(5) Uiso 1.000000 R
H00f H -0.00930(18) 0.34222(17) -0.04305(12) 0.0345(5) Uiso 1.000000 R
C009 C 0.6887(2) 0.54190(19) 0.46812(13) 0.0212(4) Uani 1.000000 .
C00A C 0.1653(2) 0.2521(2) -0.05599(13) 0.0236(4) Uani 1.000000 .
C00B C 0.9667(2) 0.6392(2) 0.62352(13) 0.0242(5) Uani 1.000000 .
C00C C 0.4355(2) 0.32994(18) 0.00293(13) 0.0204(4) Uani 1.000000 .
H00h H 0.4574(2) 0.24809(18) -0.01292(13) 0.0245(5) Uiso 1.000000 R
C00D C 0.7310(2) 0.75991(19) 0.48565(14) 0.0229(4) Uani 1.000000 .
C00E C 0.2134(2) 0.4661(2) -0.01279(13) 0.0224(4) Uani 1.000000 .
C00F C 0.4710(2) 0.4057(2) -0.14245(13) 0.0238(4) Uani 1.000000 .
H00i H 0.4896(2) 0.4817(2) -0.17034(13) 0.0285(5) Uiso 1.000000 R
C00G C 0.9561(2) 0.62315(18) 0.52226(13) 0.0197(4) Uani 1.000000 .
H00G H 0.9804(2) 0.53957(18) 0.51303(13) 0.0236(5) Uiso 1.000000 R
C00H C 0.4511(2) 0.33346(19) 0.10527(13) 0.0225(4) Uani 1.000000 .
C00I C 0.7940(2) 0.64699(18) 0.46143(13) 0.0195(4) Uani 1.000000 .
C00J C 0.5389(2) 0.4115(2) -0.03873(13) 0.0222(4) Uani 1.000000 .
H00J H 0.5270(2) 0.4930(2) -0.01800(13) 0.0266(5) Uiso 1.000000 R
C00K C 1.0611(2) 0.69825(19) 0.47667(14) 0.0221(4) Uani 1.000000 .
H00K H 1.0466(2) 0.78239(19) 0.49000(14) 0.0265(5) Uiso 1.000000 R
C00L C 0.2716(2) 0.36056(19) -0.05272(13) 0.0210(4) Uani 1.000000 .
C00M C 0.9996(2) 0.6770(2) 0.37306(14) 0.0252(5) Uani 1.000000 .
H00M H 1.0149(2) 0.7491(2) 0.33940(14) 0.0303(6) Uiso 1.000000 R
C00N C 0.4112(2) 0.2336(2) 0.14977(14) 0.0294(5) Uani 1.000000 .
H00N H 0.3794(2) 0.1648(2) 0.11662(14) 0.0353(6) Uiso 1.000000 R
C00O C 0.9183(2) 0.5468(2) 0.67318(14) 0.0298(5) Uani 1.000000 .
H00O H 0.8829(2) 0.4762(2) 0.64371(14) 0.0358(6) Uiso 1.000000 R
C00P C 0.4183(3) 0.2357(2) 0.24270(15) 0.0358(6) Uani 1.000000 .
H00P H 0.3913(3) 0.1682(2) 0.27154(15) 0.0430(7) Uiso 1.000000 R
C00Q C 1.0709(2) 0.5730(2) 0.33517(16) 0.0360(6) Uani 1.000000 .
H00Q H 1.0770(2) 0.5013(2) 0.36673(16) 0.0431(7) Uiso 1.000000 R
C00R C 1.2277(2) 0.66644(19) 0.51216(15) 0.0259(5) Uani 1.000000 .
H00c H 1.2420(2) 0.58240(19) 0.50161(15) 0.0311(6) Uiso 1.000000 R
H00d H 1.2546(2) 0.68013(19) 0.57755(15) 0.0311(6) Uiso 1.000000 R
C00S C 0.4649(3) 0.3366(2) 0.29283(15) 0.0385(6) Uani 1.000000 .
H00S H 0.4697(3) 0.3377(2) 0.35540(15) 0.0462(7) Uiso 1.000000 R
C00T C 0.5043(3) 0.4361(2) 0.24950(15) 0.0355(6) Uani 1.000000 .
H00T H 0.5355(3) 0.5048(2) 0.28308(15) 0.0426(7) Uiso 1.000000 R
C00U C 1.0230(2) 0.7426(2) 0.66915(15) 0.0348(6) Uani 1.000000 .
H00U H 1.0574(2) 0.8044(2) 0.63746(15) 0.0418(7) Uiso 1.000000 R
C00V C 0.4981(2) 0.4350(2) 0.15625(14) 0.0292(5) Uani 1.000000 .
H00V H 0.5255(2) 0.5027(2) 0.12783(14) 0.0351(6) Uiso 1.000000 R
C00W C 0.7052(2) 0.37616(19) -0.00713(15) 0.0273(5) Uani 1.000000 .
H00l H 0.7187(2) 0.29610(19) -0.02835(15) 0.0327(6) Uiso 1.000000 R
H00r H 0.7312(2) 0.37507(19) 0.05911(15) 0.0327(6) Uiso 1.000000 R
C00X C 0.5315(3) 0.3067(3) -0.19086(17) 0.0392(6) Uani 1.000000 .
H00X H 0.5318(3) 0.2303(3) -0.16681(17) 0.0471(7) Uiso 1.000000 R
C00Y C 0.9224(3) 0.5591(3) 0.76516(16) 0.0426(7) Uani 1.000000 .
H00Y H 0.8879(3) 0.4977(3) 0.79720(16) 0.0511(8) Uiso 1.000000 R
C00Z C 0.2964(2) 0.3905(2) -0.14989(14) 0.0302(5) Uani 1.000000 .
H00w H 0.2429(2) 0.4633(2) -0.17222(14) 0.0363(6) Uiso 1.000000 R
H00z H 0.2571(2) 0.3266(2) -0.19204(14) 0.0363(6) Uiso 1.000000 R
C010 C 0.8252(2) 0.6552(2) 0.36308(14) 0.0299(5) Uani 1.000000 .
H01a H 0.7950(2) 0.5818(2) 0.32999(14) 0.0359(6) Uiso 1.000000 R
H01b H 0.7671(2) 0.7202(2) 0.32971(14) 0.0359(6) Uiso 1.000000 R
C011 C 0.9780(3) 0.6628(3) 0.80927(17) 0.0521(8) Uani 1.000000 .
H011 H 0.9817(3) 0.6711(3) 0.87140(17) 0.0625(10) Uiso 1.000000 R
C012 C 1.0283(3) 0.7544(3) 0.76179(16) 0.0465(7) Uani 1.000000 .
H012 H 1.0658(3) 0.8241(3) 0.79202(16) 0.0558(8) Uiso 1.000000 R
C013 C 1.1250(3) 0.5761(4) 0.2608(2) 0.0553(9) Uani 1.000000 .
C014 C 0.5847(3) 0.3207(4) -0.2656(2) 0.0578(9) Uani 1.000000 .
H01c H 1.126(4) 0.659(4) 0.234(2) 0.085(12) Uiso 1.000000 .
H01d H 1.169(3) 0.507(3) 0.235(2) 0.074(10) Uiso 1.000000 .
H01e H 0.614(4) 0.248(3) -0.299(2) 0.078(10) Uiso 1.000000 .
H01f H 0.583(3) 0.401(3) -0.2938(19) 0.057(10) Uiso 1.000000 .

loop_
_atom_site_aniso_label
_atom_site_aniso_U_11
_atom_site_aniso_U_22
_atom_site_aniso_U_33
_atom_site_aniso_U_12
_atom_site_aniso_U_13
_atom_site_aniso_U_23
O001 0.0157(7) 0.0195(8) 0.0481(9) -0.0004(6) 0.0084(6) -0.0039(7)
O002 0.0132(7) 0.0241(9) 0.0517(9) -0.0030(6) 0.0137(6) -0.0010(7)
O003 0.0165(7) 0.0318(9) 0.0461(9) -0.0044(7) 0.0133(7) 0.0019(7)
O004 0.0205(8) 0.0278(9) 0.0478(9) -0.0012(7) 0.0075(7) -0.0070(8)
N005 0.0134(8) 0.0200(10) 0.0532(11) -0.0016(7) 0.0135(8) -0.0024(9)
N006 0.0187(9) 0.0243(11) 0.0502(11) -0.0012(8) 0.0081(8) 0.0032(9)
N007 0.0218(9) 0.0336(12) 0.0384(10) 0.0013(9) 0.0056(8) -0.0020(10)
N008 0.0149(8) 0.0278(11) 0.0448(10) -0.0022(8) 0.0093(7) 0.0001(9)
C009 0.0148(9) 0.0215(11) 0.0276(10) -0.0031(8) 0.0054(8) -0.0017(9)
C00A 0.0159(9) 0.0289(12) 0.0259(10) -0.0016(9) 0.0045(8) -0.0025(9)
C00B 0.0121(9) 0.0323(12) 0.0280(10) 0.0077(9) 0.0039(8) 0.0013(10)
C00C 0.0125(9) 0.0212(11) 0.0285(10) -0.0006(8) 0.0065(8) 0.0009(9)
C00D 0.0129(9) 0.0223(11) 0.0336(10) -0.0035(8) 0.0052(8) 0.0030(9)
C00E 0.0124(9) 0.0277(12) 0.0264(10) -0.0002(9) 0.0027(8) 0.0032(9)
C00F 0.0175(10) 0.0247(11) 0.0318(10) -0.0022(8) 0.0112(8) -0.0020(9)
C00G 0.0107(9) 0.0216(11) 0.0274(10) 0.0003(8) 0.0056(7) 0.0022(8)
C00H 0.0126(9) 0.0278(12) 0.0272(10) 0.0007(8) 0.0048(8) 0.0002(9)
C00I 0.0130(9) 0.0195(10) 0.0271(10) -0.0003(8) 0.0067(7) 0.0006(9)
C00J 0.0155(9) 0.0223(11) 0.0304(10) -0.0007(8) 0.0085(8) -0.0011(9)
C00K 0.0154(9) 0.0179(10) 0.0356(11) -0.0012(8) 0.0111(8) 0.0005(9)
C00L 0.0119(9) 0.0252(11) 0.0265(10) 0.0010(8) 0.0056(8) -0.0026(9)
C00M 0.0167(10) 0.0273(12) 0.0349(11) -0.0012(9) 0.0126(8) 0.0039(10)
C00N 0.0266(11) 0.0277(12) 0.0333(11) -0.0059(10) 0.0052(9) 0.0023(10)
C00O 0.0182(10) 0.0413(14) 0.0306(11) 0.0060(10) 0.0066(8) 0.0075(11)
C00P 0.0334(13) 0.0406(15) 0.0338(12) -0.0105(11) 0.0079(9) 0.0077(11)
C00Q 0.0248(12) 0.0423(15) 0.0409(13) 0.0055(11) 0.0076(10) -0.0049(12)
C00R 0.0133(9) 0.0241(12) 0.0432(12) -0.0016(8) 0.0121(9) 0.0030(10)
C00S 0.0307(13) 0.0561(18) 0.0279(11) -0.0130(12) 0.0043(9) -0.0027(12)
C00T 0.0341(12) 0.0394(15) 0.0310(11) -0.0113(11) 0.0028(9) -0.0058(11)
C00U 0.0289(12) 0.0374(14) 0.0355(12) 0.0060(11) 0.0010(9) -0.0044(11)
C00V 0.0274(11) 0.0291(13) 0.0306(11) -0.0053(10) 0.0048(9) 0.0009(10)
C00W 0.0158(10) 0.0258(12) 0.0418(12) -0.0013(9) 0.0098(9) 0.0055(10)
C00X 0.0255(12) 0.0479(17) 0.0448(13) 0.0053(11) 0.0086(10) -0.0123(12)
C00Y 0.0278(13) 0.067(2) 0.0341(13) 0.0145(13) 0.0094(10) 0.0141(14)
C00Z 0.0167(10) 0.0473(15) 0.0279(10) 0.0027(10) 0.0076(8) 0.0011(11)
C010 0.0150(10) 0.0455(15) 0.0305(11) -0.0016(10) 0.0078(8) 0.0034(11)
C011 0.0422(16) 0.086(2) 0.0276(12) 0.0313(16) 0.0058(11) -0.0010(15)
C012 0.0427(15) 0.0555(18) 0.0367(13) 0.0152(14) -0.0016(11) -0.0131(13)
C013 0.0323(15) 0.086(3) 0.0508(17) 0.0029(16) 0.0163(12) -0.0207(19)
C014 0.0326(15) 0.096(3) 0.0482(16) 0.0031(17) 0.0166(13) -0.0258(19)

loop_
_atom_type_symbol
_atom_type_scat_dispersion_real
_atom_type_scat_dispersion_imag
_atom_type_scat_Cromer_Mann_a1
_atom_type_scat_Cromer_Mann_a2
_atom_type_scat_Cromer_Mann_a3
_atom_type_scat_Cromer_Mann_a4
_atom_type_scat_Cromer_Mann_b1
_atom_type_scat_Cromer_Mann_b2
_atom_type_scat_Cromer_Mann_b3
_atom_type_scat_Cromer_Mann_b4
_atom_type_scat_Cromer_Mann_c
_atom_type_scat_source
_atom_type_scat_dispersion_source
H 0.00000 0.00000 0.49300 0.32291 0.14019 0.04081 10.51090 26.12570 3.14236 57.79970 0.0030380000826 'International Tables Volume C Table 6.1.1.4 (pp. 500-502)' 'Henke, Gullikson and Davis, At. Data and Nucl. Data Tables, 1993, 54, 2'
C 0.00347 0.00161 2.31000 1.02000 1.58860 0.86500 20.84390 10.20750 0.56870 51.65120 0.215599998832 'International Tables Volume C Table 6.1.1.4 (pp. 500-502)' 'Henke, Gullikson and Davis, At. Data and Nucl. Data Tables, 1993, 54, 2'
O 0.01158 0.00611 3.04850 2.28680 1.54630 0.86700 13.27710 5.70110 0.32390 32.90890 0.250800013542 'International Tables Volume C Table 6.1.1.4 (pp. 500-502)' 'Henke, Gullikson and Davis, At. Data and Nucl. Data Tables, 1993, 54, 2'
N 0.00653 0.00323 12.21260 3.13220 2.01250 1.16630 0.00570 9.89330 28.99750 0.58260 -11.5290002823 'International Tables Volume C Table 6.1.1.4 (pp. 500-502)' 'Henke, Gullikson and Davis, At. Data and Nucl. Data Tables, 1993, 54, 2'

loop_
_geom_angle_atom_site_label_1
_geom_angle_atom_site_label_2
_geom_angle_atom_site_label_3
_geom_angle
C00R O002 H002 109.5
C00W O003 H003 109.5
H00b N005 H00a 120.0
C009 N005 H00a 120.0
C009 N005 H00b 120.0
H00f N008 H00e 120.0
C00A N008 H00e 120.0
C00A N008 H00f 120.0
N005 C009 O001 122.88(19)
C00I C009 O001 117.84(17)
C00I C009 N005 119.28(19)
N008 C00A O004 123.2(2)
C00L C00A O004 118.51(17)
C00L C00A N008 118.22(19)
C00O C00B C00G 119.2(2)
C00U C00B C00G 122.18(19)
C00U C00B C00O 118.6(2)
C00H C00C H00h 106.96(11)
C00J C00C H00h 106.96(11)
C00J C00C C00H 117.96(16)
C00L C00C H00h 106.96(11)
C00L C00C C00H 113.99(15)
C00L C00C C00J 103.37(16)
C00I C00D N006 177.9(2)
C00L C00E N007 178.3(2)
C00J C00F H00i 109.11(12)
C00X C00F H00i 109.11(14)
C00X C00F C00J 114.63(19)
C00Z C00F H00i 109.11(12)
C00Z C00F C00J 104.28(15)
C00Z C00F C00X 110.43(18)
H00G C00G C00B 106.76(11)
C00I C00G C00B 114.50(15)
C00I C00G H00G 106.76(11)
C00K C00G C00B 118.22(16)
C00K C00G H00G 106.76(10)
C00K C00G C00I 103.12(15)
C00N C00H C00C 119.32(19)
C00V C00H C00C 122.12(19)
C00V C00H C00N 118.50(18)
C00D C00I C009 112.09(15)
C00G C00I C009 109.74(16)
C00G C00I C00D 111.26(16)
C010 C00I C009 110.30(16)
C010 C00I C00D 109.91(17)
C010 C00I C00G 103.19(14)
C00F C00J C00C 104.26(16)
H00J C00J C00C 108.24(11)
H00J C00J C00F 108.24(12)
C00W C00J C00C 110.86(17)
C00W C00J C00F 116.69(16)
C00W C00J H00J 108.24(12)
H00K C00K C00G 108.63(10)
C00M C00K C00G 104.17(15)
C00M C00K H00K 108.63(11)
C00R C00K C00G 111.49(16)
C00R C00K H00K 108.63(12)
C00R C00K C00M 115.08(16)
C00C C00L C00A 110.19(17)
C00E C00L C00A 112.26(15)
C00E C00L C00C 109.51(16)
C00Z C00L C00A 110.69(16)
C00Z C00L C00C 103.88(14)
C00Z C00L C00E 109.97(17)
H00M C00M C00K 109.27(11)
C00Q C00M C00K 114.37(18)
C00Q C00M H00M 109.27(13)
C010 C00M C00K 104.52(15)
C010 C00M H00M 109.27(12)
C010 C00M C00Q 109.97(18)
H00N C00N C00H 119.65(12)
C00P C00N C00H 120.7(2)
C00P C00N H00N 119.65(14)
H00O C00O C00B 119.51(13)
C00Y C00O C00B 121.0(2)
C00Y C00O H00O 119.51(17)
H00P C00P C00N 119.75(14)
C00S C00P C00N 120.5(2)
C00S C00P H00P 119.75(14)
H00Q C00Q C00M 117.68(13)
C013 C00Q C00M 124.6(3)
C013 C00Q H00Q 117.7(2)
C00K C00R O002 112.41(17)
H00c C00R O002 109.12(10)
H00c C00R C00K 109.12(12)
H00d C00R O002 109.12(11)
H00d C00R C00K 109.12(11)
H00d C00R H00c 107.9
H00S C00S C00P 120.34(14)
C00T C00S C00P 119.3(2)
C00T C00S H00S 120.34(14)
H00T C00T C00S 119.66(14)
C00V C00T C00S 120.7(2)
C00V C00T H00T 119.66(14)
H00U C00U C00B 119.84(13)
C012 C00U C00B 120.3(2)
C012 C00U H00U 119.84(17)
C00T C00V C00H 120.3(2)
H00V C00V C00H 119.86(12)
H00V C00V C00T 119.86(14)
C00J C00W O003 113.11(17)
H00l C00W O003 108.96(11)
H00l C00W C00J 108.96(12)
H00r C00W O003 108.96(11)
H00r C00W C00J 108.96(11)
H00r C00W H00l 107.8
H00X C00X C00F 117.96(14)
C014 C00X C00F 124.1(3)
C014 C00X H00X 118.0(2)
H00Y C00Y C00O 120.23(17)
C011 C00Y C00O 119.5(3)
C011 C00Y H00Y 120.23(16)
C00L C00Z C00F 107.59(15)
H00w C00Z C00F 110.19(13)
H00w C00Z C00L 110.19(11)
H00z C00Z C00F 110.19(11)
H00z C00Z C00L 110.19(12)
H00z C00Z H00w 108.5
C00M C010 C00I 107.45(16)
H01a C010 C00I 110.22(12)
H01a C010 C00M 110.22(12)
H01b C010 C00I 110.22(11)
H01b C010 C00M 110.22(12)
H01b C010 H01a 108.5
H011 C011 C00Y 119.79(16)
C012 C011 C00Y 120.4(2)
C012 C011 H011 119.79(15)
C011 C012 C00U 120.1(3)
H012 C012 C00U 119.96(17)
H012 C012 C011 119.96(15)
H01c C013 C00Q 113(2)
H01d C013 C00Q 124.4(19)
H01d C013 H01c 122(3)
H01e C014 C00X 120.0(18)
H01f C014 C00X 119.7(17)
H01f C014 H01e 120(2)

loop_
_geom_bond_atom_site_label_1
_geom_bond_atom_site_label_2
_geom_bond_distance
O001 C009 1.226(2)
O002 H002 0.8200
O002 C00R 1.428(2)
O003 H003 0.8200
O003 C00W 1.431(2)
O004 C00A 1.228(3)
N005 H00a 0.8600
N005 H00b 0.8600
N005 C009 1.328(2)
N006 C00D 1.148(3)
N007 C00E 1.143(3)
N008 H00e 0.8600
N008 H00f 0.8600
N008 C00A 1.325(2)
C009 C00I 1.527(3)
C00A C00L 1.539(3)
C00B C00G 1.512(3)
C00B C00O 1.399(3)
C00B C00U 1.386(3)
C00C H00h 0.9800
C00C C00H 1.511(3)
C00C C00J 1.529(3)
C00C C00L 1.560(2)
C00D C00I 1.465(3)
C00E C00L 1.473(3)
C00F H00i 0.9800
C00F C00J 1.544(3)
C00F C00X 1.493(3)
C00F C00Z 1.551(3)
C00G H00G 0.9800
C00G C00I 1.560(3)
C00G C00K 1.529(2)
C00H C00N 1.390(3)
C00H C00V 1.386(3)
C00I C010 1.562(3)
C00J H00J 0.9800
C00J C00W 1.513(3)
C00K H00K 0.9800
C00K C00M 1.550(3)
C00K C00R 1.513(3)
C00L C00Z 1.558(3)
C00M H00M 0.9800
C00M C00Q 1.499(3)
C00M C010 1.554(3)
C00N H00N 0.9300
C00N C00P 1.382(3)
C00O H00O 0.9300
C00O C00Y 1.379(3)
C00P H00P 0.9300
C00P C00S 1.374(4)
C00Q H00Q 0.9300
C00Q C013 1.310(4)
C00R H00c 0.9700
C00R H00d 0.9700
C00S H00S 0.9300
C00S C00T 1.377(3)
C00T H00T 0.9300
C00T C00V 1.388(3)
C00U H00U 0.9300
C00U C012 1.386(3)
C00V H00V 0.9300
C00W H00l 0.9700
C00W H00r 0.9700
C00X H00X 0.9300
C00X C014 1.318(4)
C00Y H00Y 0.9300
C00Y C011 1.378(4)
C00Z H00w 0.9700
C00Z H00z 0.9700
C010 H01a 0.9700
C010 H01b 0.9700
C011 H011 0.9300
C011 C012 1.382(4)
C012 H012 0.9300
C013 H01c 1.02(4)
C013 H01d 0.99(3)
C014 H01e 1.02(3)
C014 H01f 1.00(3)
